data_7039820
loop_
_publ_author_name
'Duan, Rui-Huan'
'Yu, Ju-Song'
'Lin, Hua'
'Zheng, Yu-Jun'
'Zhao, Hua-Jun'
'Huang-Fu, Shang-Xiong'
'Khan, Muhammad Ali'
'Chen, Ling'
'Wu, Li-Ming'

_publ_section_title
;
 Pb5Ga6ZnS15: a noncentrosymmetric framework with chains of
 T2-supertetrahedra.
;
_journal_issue 31
_journal_name_full 'Dalton transactions (Cambridge, England : 2003)'
_journal_page_first 12288
_journal_page_last 12291
_journal_paper_doi 10.1039/c6dt02404a
_journal_volume 45
_journal_year 2016
_chemical_formula_sum 'Ga6 Pb5 S15 Zn'
_chemical_formula_weight 2000.76
_chemical_name_systematic
; 
 ? 
;
_space_group_IT_number 40
_symmetry_cell_setting orthorhombic
_symmetry_space_group_name_Hall 'A 2 -2a'
_symmetry_space_group_name_H-M 'A m a 2'
_atom_sites_solution_primary direct
_atom_sites_solution_secondary difmap
_audit_creation_method SHELXL-97
_audit_update_record
;
2016-06-10 deposited with the CCDC.
2016-07-06 downloaded from the CCDC.
;
_cell_angle_alpha 90.00
_cell_angle_beta 90.00
_cell_angle_gamma 90.00
_cell_formula_units_Z 4
_cell_length_a 22.232(9)
_cell_length_b 17.933(7)
_cell_length_c 6.225(2)
_cell_measurement_reflns_used 4069
_cell_measurement_temperature 293(2)
_cell_measurement_theta_max 27.4739
_cell_measurement_theta_min 2.2715
_cell_volume 2481.8(16)
_computing_structure_refinement 'SHELXL-97 (Sheldrick, 1997)'
_computing_structure_solution 'SHELXS-97 (Sheldrick, 1990)'
_diffrn_ambient_temperature 293(2)
_diffrn_detector_area_resol_mean 28.5714
_diffrn_measured_fraction_theta_full 0.997
_diffrn_measured_fraction_theta_max 0.997
_diffrn_measurement_device_type Saturn724
_diffrn_measurement_method CCD_Profile_fitting
_diffrn_radiation_monochromator graphite
_diffrn_radiation_source 'fine-focus sealed tube'
_diffrn_radiation_type MoK\a
_diffrn_radiation_wavelength 0.71073
_diffrn_reflns_av_R_equivalents 0.0705
_diffrn_reflns_av_sigmaI/netI 0.0845
_diffrn_reflns_limit_h_max 28
_diffrn_reflns_limit_h_min -28
_diffrn_reflns_limit_k_max 23
_diffrn_reflns_limit_k_min -23
_diffrn_reflns_limit_l_max 8
_diffrn_reflns_limit_l_min -7
_diffrn_reflns_number 10542
_diffrn_reflns_theta_full 27.46
_diffrn_reflns_theta_max 27.46
_diffrn_reflns_theta_min 2.27
_exptl_absorpt_coefficient_mu 42.379
_exptl_absorpt_correction_T_max 1.0000
_exptl_absorpt_correction_T_min 0.5078
_exptl_absorpt_correction_type multi-scan
_exptl_crystal_colour Yellow
_exptl_crystal_density_diffrn 5.355
_exptl_crystal_density_method 'not measured'
_exptl_crystal_description Plate
_exptl_crystal_F_000 3462
_exptl_crystal_size_max 0.2000
_exptl_crystal_size_mid 0.1500
_exptl_crystal_size_min 0.0700
_refine_diff_density_max 2.236
_refine_diff_density_min -3.397
_refine_diff_density_rms 0.476
_refine_ls_abs_structure_details 'Flack H D (1983), Acta Cryst. A39, 876-881'
_refine_ls_abs_structure_Flack 0.046(15)
_refine_ls_extinction_method SHELXL
_refine_ls_goodness_of_fit_ref 0.722
_refine_ls_matrix_type full
_refine_ls_number_parameters 132
_refine_ls_number_reflns 2677
_refine_ls_number_restraints 1
_refine_ls_restrained_S_all 0.722
_refine_ls_R_factor_all 0.0583
_refine_ls_R_factor_gt 0.0483
_refine_ls_shift/su_max 0.000
_refine_ls_shift/su_mean 0.000
_refine_ls_structure_factor_coef Fsqd
_refine_ls_weighting_details 'calc w=1/[\s^2^(Fo^2^)+(0.0455P)^2^+692.7769P] where P=(Fo^2^+2Fc^2^)/3'
_refine_ls_weighting_scheme calc
_refine_ls_wR_factor_gt 0.1002
_refine_ls_wR_factor_ref 0.1184
_reflns_number_gt 2374
_reflns_number_total 2677
_reflns_threshold_expression >2sigma(I)
_cod_data_source_file c6dt02404a2.cif
_cod_data_source_block a
_cod_depositor_comments
;
The following automatic conversions were performed:

'_exptl_absorpt_correction_type' value 'Multi-scan' changed to
'multi-scan' according to
/usr/data/users/saulius/crontab/automatic-downloads/rss-feeds/RSC/lib/dictionaries/cif_core.dic
dictionary named 'cif_core.dic' version 2.4.2 from 2011-04-26.

Automatic conversion script
Id: cif_fix_values 4268 2015-11-12 08:31:59Z antanas 

 Adding full bibliography for 7039820.cif.
;
_cod_original_sg_symbol_H-M Ama2
_cod_database_code 7039820

loop_
_symmetry_equiv_pos_as_xyz
'x, y, z'
'-x, -y, z'
'-x+1/2, y, z'
'x+1/2, -y, z'
'x, y+1/2, z+1/2'
'-x, -y+1/2, z+1/2'
'-x+1/2, y+1/2, z+1/2'
'x+1/2, -y+1/2, z+1/2'

loop_
_atom_site_label
_atom_site_type_symbol
_atom_site_fract_x
_atom_site_fract_y
_atom_site_fract_z
_atom_site_U_iso_or_equiv
_atom_site_adp_type
_atom_site_occupancy
_atom_site_symmetry_multiplicity
_atom_site_calc_flag
_atom_site_refinement_flags
Pb1 Pb 0.88154(4) 0.85957(5) 0.10838(19) 0.0312(2) Uani 1 1 d .
Pb2 Pb 0.88709(4) 1.14980(5) 0.20088(16) 0.0308(2) Uani 1 1 d .
Pb3 Pb 0.7500 0.64530(9) 0.2507(3) 0.0383(4) Uani 1 2 d S
Ga1 Ga 0.7500 0.80405(15) -0.2816(6) 0.0121(6) Uani 1 2 d S
Zn1 Zn 1.0000 1.0000 0.6265(5) 0.0073(6) Uani 1 2 d S
Ga2 Ga 0.83815(9) 0.96770(11) 0.5929(4) 0.0139(4) Uani 1 1 d .
Ga4 Ga 1.02733(9) 0.80504(10) 0.6828(4) 0.0112(4) Uani 1 1 d .
Ga3 Ga 0.7500 0.96989(17) 0.0680(6) 0.0167(7) Uani 1 2 d S
S1 S 0.7500 0.8406(4) 0.0770(12) 0.0161(14) Uani 1 2 d S
S2 S 0.8426(2) 0.8408(2) 0.6005(9) 0.0136(9) Uani 1 1 d .
S3 S 0.9188(2) 1.0065(3) 0.3953(8) 0.0128(9) Uani 1 1 d .
S4 S 0.9921(2) 0.8077(2) 0.3387(8) 0.0128(10) Uani 1 1 d .
S5 S 0.9972(2) 0.9046(2) -0.1322(8) 0.0131(9) Uani 1 1 d .
S6 S 0.7500 1.1793(3) 0.1903(14) 0.0153(14) Uani 1 2 d S
S7 S 0.8715(2) 0.7022(2) 0.1205(9) 0.0129(9) Uani 1 1 d .
S8 S 0.8334(2) 1.0208(3) -0.0780(8) 0.0135(9) Uani 1 1 d .
S9 S 0.7500 0.5069(4) -0.0776(11) 0.0125(13) Uani 1 2 d S

loop_
_atom_site_aniso_label
_atom_site_aniso_U_11
_atom_site_aniso_U_22
_atom_site_aniso_U_33
_atom_site_aniso_U_23
_atom_site_aniso_U_13
_atom_site_aniso_U_12
Pb1 0.0286(5) 0.0244(4) 0.0408(6) -0.0030(4) -0.0006(5) 0.0056(4)
Pb2 0.0347(5) 0.0321(5) 0.0258(5) 0.0003(4) 0.0003(4) -0.0145(4)
Pb3 0.0274(7) 0.0446(8) 0.0430(10) -0.0126(7) 0.000 0.000
Ga1 0.0118(14) 0.0068(12) 0.0178(17) -0.0012(13) 0.000 0.000
Zn1 0.0100(13) 0.0040(11) 0.0079(15) 0.000 0.000 0.0017(10)
Ga2 0.0166(11) 0.0122(9) 0.0130(11) 0.0005(9) 0.0000(10) 0.0001(8)
Ga4 0.0148(10) 0.0096(9) 0.0093(10) -0.0004(8) 0.0011(9) -0.0003(8)
Ga3 0.0204(16) 0.0140(14) 0.0157(18) -0.0008(13) 0.000 0.000
S1 0.016(3) 0.021(3) 0.012(4) -0.005(3) 0.000 0.000
S2 0.013(2) 0.0112(18) 0.017(2) -0.005(2) 0.000(2) -0.0009(16)
S3 0.015(2) 0.012(2) 0.012(2) 0.0002(18) 0.0014(18) 0.0029(18)
S4 0.017(3) 0.0089(19) 0.012(2) 0.0018(18) -0.004(2) 0.0009(18)
S5 0.017(2) 0.011(2) 0.011(2) 0.0001(19) 0.003(2) -0.0011(18)
S6 0.014(3) 0.008(3) 0.023(4) -0.001(3) 0.000 0.000
S7 0.007(2) 0.0109(19) 0.021(2) -0.003(2) 0.000(2) -0.0006(15)
S8 0.017(2) 0.015(2) 0.009(2) -0.0041(18) 0.0024(19) -0.005(2)
S9 0.015(3) 0.013(3) 0.009(3) -0.003(3) 0.000 0.000

loop_
_atom_type_symbol
_atom_type_description
_atom_type_scat_dispersion_real
_atom_type_scat_dispersion_imag
_atom_type_scat_source
Ga Ga 0.2307 1.6083 'International Tables Vol C Tables 4.2.6.8 and 6.1.1.4'
Pb Pb -3.3944 10.1111 'International Tables Vol C Tables 4.2.6.8 and 6.1.1.4'
S S 0.1246 0.1234 'International Tables Vol C Tables 4.2.6.8 and 6.1.1.4'
Zn Zn 0.2839 1.4301 'International Tables Vol C Tables 4.2.6.8 and 6.1.1.4'

loop_
_geom_angle_atom_site_label_1
_geom_angle_atom_site_label_2
_geom_angle_atom_site_label_3
_geom_angle
_geom_angle_site_symmetry_1
_geom_angle_site_symmetry_3
S7 Pb1 S1 78.97(17) . .
S7 Pb1 S4 75.08(14) . .
S1 Pb1 S4 144.06(19) . .
S7 Pb1 S5 109.85(13) . .
S1 Pb1 S5 145.54(18) . .
S4 Pb1 S5 68.25(14) . .
S7 Pb1 S2 81.28(14) . .
S1 Pb1 S2 77.48(17) . .
S4 Pb1 S2 74.40(14) . .
S5 Pb1 S2 135.90(13) . .
S7 Pb1 S3 143.48(15) . .
S1 Pb1 S3 112.21(16) . .
S4 Pb1 S3 77.40(13) . .
S5 Pb1 S3 81.03(13) . .
S2 Pb1 S3 68.46(12) . .
S7 Pb1 S8 149.13(14) . .
S1 Pb1 S8 75.86(16) . .
S4 Pb1 S8 135.09(13) . .
S5 Pb1 S8 82.54(13) . .
S2 Pb1 S8 109.97(12) . .
S3 Pb1 S8 64.54(12) . .
S7 Pb1 S2 84.42(14) . 1_554
S1 Pb1 S2 70.39(17) . 1_554
S4 Pb1 S2 130.05(13) . 1_554
S5 Pb1 S2 77.27(13) . 1_554
S2 Pb1 S2 146.75(16) . 1_554
S3 Pb1 S2 132.00(12) . 1_554
S8 Pb1 S2 70.52(11) . 1_554
S7 Pb1 Ga3 119.57(11) . .
S1 Pb1 Ga3 40.61(14) . .
S4 Pb1 Ga3 152.37(12) . .
S5 Pb1 Ga3 120.54(11) . .
S2 Pb1 Ga3 84.45(10) . .
S3 Pb1 Ga3 78.41(10) . .
S8 Pb1 Ga3 38.37(10) . .
S2 Pb1 Ga3 76.82(10) 1_554 .
S7 Pb1 Ga4 39.30(10) . 6_764
S1 Pb1 Ga4 118.07(14) . 6_764
S4 Pb1 Ga4 39.08(9) . 6_764
S5 Pb1 Ga4 78.96(10) . 6_764
S2 Pb1 Ga4 86.72(9) . 6_764
S3 Pb1 Ga4 116.34(10) . 6_764
S8 Pb1 Ga4 160.95(10) . 6_764
S2 Pb1 Ga4 100.78(9) 1_554 6_764
Ga3 Pb1 Ga4 158.40(6) . 6_764
S7 Pb2 S4 75.65(14) 5 2_775
S7 Pb2 S3 86.49(14) 5 .
S4 Pb2 S3 83.45(14) 2_775 .
S7 Pb2 S6 80.80(19) 5 .
S4 Pb2 S6 150.16(16) 2_775 .
S3 Pb2 S6 113.35(16) . .
S7 Pb2 S8 135.97(13) 5 .
S4 Pb2 S8 134.97(14) 2_775 .
S3 Pb2 S8 70.87(14) . .
S6 Pb2 S8 74.85(17) . .
S7 Pb2 S5 138.56(13) 5 2_775
S4 Pb2 S5 64.15(13) 2_775 2_775
S3 Pb2 S5 79.65(13) . 2_775
S6 Pb2 S5 140.46(18) . 2_775
S8 Pb2 S5 75.04(13) . 2_775
S7 Pb2 Ga4 38.87(10) 5 2_775
S4 Pb2 Ga4 38.73(11) 2_775 2_775
S3 Pb2 Ga4 74.26(11) . 2_775
S6 Pb2 Ga4 119.60(17) . 2_775
S8 Pb2 Ga4 145.12(11) . 2_775
S5 Pb2 Ga4 99.70(10) 2_775 2_775
S7 Pb2 Pb3 123.16(10) 5 5_554
S4 Pb2 Pb3 151.72(11) 2_775 5_554
S3 Pb2 Pb3 116.12(11) . 5_554
S6 Pb2 Pb3 42.60(16) . 5_554
S8 Pb2 Pb3 47.88(10) . 5_554
S5 Pb2 Pb3 97.86(9) 2_775 5_554
Ga4 Pb2 Pb3 161.05(5) 2_775 5_554
S6 Pb3 S7 100.95(13) 5_545 .
S6 Pb3 S7 100.95(13) 5_545 3_655
S7 Pb3 S7 128.5(2) . 3_655
S6 Pb3 S8 79.65(14) 5_545 7_645
S7 Pb3 S8 151.52(13) . 7_645
S7 Pb3 S8 78.40(13) 3_655 7_645
S6 Pb3 S8 79.65(14) 5_545 5_545
S7 Pb3 S8 78.40(13) . 5_545
S7 Pb3 S8 151.52(13) 3_655 5_545
S8 Pb3 S8 73.68(19) 7_645 5_545
S6 Pb3 S9 142.03(19) 5_545 .
S7 Pb3 S9 95.21(11) . .
S7 Pb3 S9 95.21(11) 3_655 .
S8 Pb3 S9 70.23(14) 7_645 .
S8 Pb3 S9 70.23(14) 5_545 .
S6 Pb3 Pb2 48.34(4) 5_545 5_545
S7 Pb3 Pb2 60.89(11) . 5_545
S7 Pb3 Pb2 147.05(11) 3_655 5_545
S8 Pb3 Pb2 102.82(10) 7_645 5_545
S8 Pb3 Pb2 48.65(9) 5_545 5_545
S9 Pb3 Pb2 116.44(8) . 5_545
S6 Pb3 Pb2 48.34(4) 5_545 7_645
S7 Pb3 Pb2 147.05(11) . 7_645
S7 Pb3 Pb2 60.89(11) 3_655 7_645
S8 Pb3 Pb2 48.65(9) 7_645 7_645
S8 Pb3 Pb2 102.82(10) 5_545 7_645
S9 Pb3 Pb2 116.44(8) . 7_645
Pb2 Pb3 Pb2 94.78(5) 5_545 7_645
S6 Ga1 S2 105.23(15) 5_544 3_654
S6 Ga1 S2 105.23(15) 5_544 1_554
S2 Ga1 S2 128.8(3) 3_654 1_554
S6 Ga1 S1 110.8(3) 5_544 .
S2 Ga1 S1 103.13(17) 3_654 .
S2 Ga1 S1 103.13(17) 1_554 .
S5 Zn1 S5 97.5(3) 2_776 1_556
S5 Zn1 S3 113.22(18) 2_776 .
S5 Zn1 S3 115.26(18) 1_556 .
S5 Zn1 S3 115.26(18) 2_776 2_775
S5 Zn1 S3 113.22(18) 1_556 2_775
S3 Zn1 S3 103.0(3) . 2_775
S8 Ga2 S2 113.8(2) 1_556 .
S8 Ga2 S3 113.36(19) 1_556 .
S2 Ga2 S3 106.3(2) . .
S8 Ga2 S9 104.2(2) 1_556 5
S2 Ga2 S9 110.3(2) . 5
S3 Ga2 S9 108.8(2) . 5
S5 Ga4 S4 115.6(2) 1_556 6_765
S5 Ga4 S7 115.4(2) 1_556 6_765
S4 Ga4 S7 102.01(19) 6_765 6_765
S5 Ga4 S4 111.42(19) 1_556 .
S4 Ga4 S4 110.64(15) 6_765 .
S7 Ga4 S4 100.3(2) 6_765 .
S5 Ga4 Pb1 152.95(16) 1_556 6_765
S4 Ga4 Pb1 55.73(13) 6_765 6_765
S7 Ga4 Pb1 51.66(11) 6_765 6_765
S4 Ga4 Pb1 95.12(14) . 6_765
S5 Ga4 Pb2 113.87(14) 1_556 2_775
S4 Ga4 Pb2 130.20(14) 6_765 2_775
S7 Ga4 Pb2 50.14(14) 6_765 2_775
S4 Ga4 Pb2 53.23(14) . 2_775
Pb1 Ga4 Pb2 77.47(5) 6_765 2_775
S8 Ga3 S8 110.4(3) . 3_655
S8 Ga3 S9 105.60(18) . 5
S8 Ga3 S9 105.60(18) 3_655 5
S8 Ga3 S1 114.45(18) . .
S8 Ga3 S1 114.45(18) 3_655 .
S9 Ga3 S1 105.4(3) 5 .
S8 Ga3 Pb1 158.92(19) . 3_655
S8 Ga3 Pb1 64.91(14) 3_655 3_655
S9 Ga3 Pb1 95.35(12) 5 3_655
S1 Ga3 Pb1 55.91(5) . 3_655
S8 Ga3 Pb1 64.91(14) . .
S8 Ga3 Pb1 158.92(19) 3_655 .
S9 Ga3 Pb1 95.35(12) 5 .
S1 Ga3 Pb1 55.91(5) . .
Pb1 Ga3 Pb1 111.42(9) 3_655 .
Ga3 S1 Ga1 105.0(3) . .
Ga3 S1 Pb1 83.48(14) . .
Ga1 S1 Pb1 95.51(15) . .
Ga3 S1 Pb1 83.48(14) . 3_655
Ga1 S1 Pb1 95.51(15) . 3_655
Pb1 S1 Pb1 164.7(3) . 3_655
Ga2 S2 Ga1 104.8(2) . 1_556
Ga2 S2 Pb1 83.51(17) . .
Ga1 S2 Pb1 125.6(2) 1_556 .
Ga2 S2 Pb1 85.93(16) . 1_556
Ga1 S2 Pb1 87.58(19) 1_556 1_556
Pb1 S2 Pb1 146.75(16) . 1_556
Ga2 S3 Zn1 105.2(2) . .
Ga2 S3 Pb2 107.50(19) . .
Zn1 S3 Pb2 119.33(19) . .
Ga2 S3 Pb1 81.41(15) . .
Zn1 S3 Pb1 119.65(18) . .
Pb2 S3 Pb1 114.70(16) . .
Ga4 S4 Ga4 116.5(2) 6_764 .
Ga4 S4 Pb2 106.27(19) 6_764 2_775
Ga4 S4 Pb2 88.04(17) . 2_775
Ga4 S4 Pb1 85.19(16) 6_764 .
Ga4 S4 Pb1 137.6(2) . .
Pb2 S4 Pb1 122.22(18) 2_775 .
Ga4 S5 Zn1 104.7(2) 1_554 1_554
Ga4 S5 Pb1 107.01(18) 1_554 .
Zn1 S5 Pb1 122.7(2) 1_554 .
Ga4 S5 Pb2 81.92(15) 1_554 2_775
Zn1 S5 Pb2 126.07(19) 1_554 2_775
Pb1 S5 Pb2 104.85(14) . 2_775
Ga1 S6 Pb3 107.0(3) 5 5_554
Ga1 S6 Pb2 99.71(12) 5 3_655
Pb3 S6 Pb2 89.06(16) 5_554 3_655
Ga1 S6 Pb2 99.71(12) 5 .
Pb3 S6 Pb2 89.06(16) 5_554 .
Pb2 S6 Pb2 160.2(2) 3_655 .
Ga4 S7 Pb2 90.99(17) 6_764 5_544
Ga4 S7 Pb1 89.04(15) 6_764 .
Pb2 S7 Pb1 107.47(18) 5_544 .
Ga4 S7 Pb3 145.2(2) 6_764 .
Pb2 S7 Pb3 104.47(15) 5_544 .
Pb1 S7 Pb3 114.67(15) . .
Ga3 S8 Ga2 103.5(2) . 1_554
Ga3 S8 Pb3 86.47(18) . 5_554
Ga2 S8 Pb3 91.13(17) 1_554 5_554
Ga3 S8 Pb2 112.9(2) . .
Ga2 S8 Pb2 142.7(2) 1_554 .
Pb3 S8 Pb2 83.47(12) 5_554 .
Ga3 S8 Pb1 76.72(15) . .
Ga2 S8 Pb1 86.23(16) 1_554 .
Pb3 S8 Pb1 161.83(18) 5_554 .
Pb2 S8 Pb1 109.24(16) . .
Ga3 S9 Ga2 110.36(19) 5_544 5_544
Ga3 S9 Ga2 110.36(19) 5_544 7_644
Ga2 S9 Ga2 114.0(3) 5_544 7_644
Ga3 S9 Pb3 146.2(3) 5_544 .
Ga2 S9 Pb3 86.78(18) 5_544 .
Ga2 S9 Pb3 86.78(18) 7_644 .

loop_
_geom_bond_atom_site_label_1
_geom_bond_atom_site_label_2
_geom_bond_distance
_geom_bond_site_symmetry_2
Pb1 S7 2.832(4) .
Pb1 S1 2.9506(18) .
Pb1 S4 2.994(5) .
Pb1 S5 3.083(5) .
Pb1 S2 3.201(6) .
Pb1 S3 3.289(5) .
Pb1 S8 3.294(5) .
Pb1 S2 3.295(6) 1_554
Pb1 Ga3 3.540(2) .
Pb1 Ga4 3.610(2) 6_764
Pb2 S7 2.797(6) 5
Pb2 S4 2.921(5) 2_775
Pb2 S3 2.927(5) .
Pb2 S6 3.0941(19) .
Pb2 S8 3.129(5) .
Pb2 S5 3.445(5) 2_775
Pb2 Ga4 3.644(3) 2_775
Pb2 Pb3 4.1412(18) 5_554
Pb3 S6 2.804(9) 5_545
Pb3 S7 2.999(5) .
Pb3 S7 2.999(5) 3_655
Pb3 S8 3.092(5) 7_645
Pb3 S8 3.092(5) 5_545
Pb3 S9 3.214(7) .
Pb3 Pb2 4.1412(18) 5_545
Pb3 Pb2 4.1412(18) 7_645
Ga1 S6 2.244(7) 5_544
Ga1 S2 2.283(5) 3_654
Ga1 S2 2.283(5) 1_554
Ga1 S1 2.327(8) .
Zn1 S5 2.278(5) 2_776
Zn1 S5 2.278(5) 1_556
Zn1 S3 2.311(5) .
Zn1 S3 2.311(5) 2_775
Ga2 S8 2.261(5) 1_556
Ga2 S2 2.279(5) .
Ga2 S3 2.284(5) .
Ga2 S9 2.337(4) 5
Ga4 S5 2.227(5) 1_556
Ga4 S4 2.284(5) 6_765
Ga4 S7 2.287(5) 6_765
Ga4 S4 2.281(5) .
Ga4 Pb1 3.610(2) 6_765
Ga4 Pb2 3.644(3) 2_775
Ga3 S8 2.258(5) .
Ga3 S8 2.258(5) 3_655
Ga3 S9 2.304(7) 5
Ga3 S1 2.319(8) .
Ga3 Pb1 3.540(2) 3_655
S1 Pb1 2.9506(18) 3_655
S2 Ga1 2.283(5) 1_556
S2 Pb1 3.295(6) 1_556
S4 Ga4 2.284(5) 6_764
S4 Pb2 2.921(5) 2_775
S5 Ga4 2.227(5) 1_554
S5 Zn1 2.278(5) 1_554
S5 Pb2 3.445(5) 2_775
S6 Ga1 2.244(7) 5
S6 Pb3 2.804(9) 5_554
S6 Pb2 3.0941(19) 3_655
S7 Ga4 2.287(5) 6_764
S7 Pb2 2.797(6) 5_544
S8 Ga2 2.261(5) 1_554
S8 Pb3 3.092(5) 5_554
S9 Ga3 2.304(7) 5_544
S9 Ga2 2.337(4) 5_544
S9 Ga2 2.337(4) 7_644
